data_4348108
loop_
_publ_author_name
'Zhang, Ren-Chun'
'Wang, Jun-Jie'
'Zhang, Jing-Chao'
'Wang, Meng-Qi'
'Sun, Min'
'Ding, Feng'
'Zhang, Dao-Jun'
'An, Yong-Lin'

_publ_section_title
;
 Coordination-Induced Syntheses of Two Hybrid Framework Iodides: A
 Thermochromic Luminescent Thermometer.
;
_journal_issue 15
_journal_name_full 'Inorganic chemistry'
_journal_page_first 7556
_journal_page_last 7563
_journal_paper_doi 10.1021/acs.inorgchem.6b00973
_journal_volume 55
_journal_year 2016
_chemical_formula_sum 'C12 H24 Ag8 I8 N8'
_chemical_formula_weight 2158.55
_space_group_IT_number 225
_space_group_name_Hall '-F 4 2 3'
_space_group_name_H-M_alt 'F m -3 m'
_symmetry_cell_setting cubic
_symmetry_space_group_name_H-M 'F m -3 m'
_atom_sites_solution_hydrogens geom
_atom_sites_solution_primary direct
_atom_sites_solution_secondary difmap
_audit_creation_method SHELXL-97
_cell_angle_alpha 90.00
_cell_angle_beta 90.00
_cell_angle_gamma 90.00
_cell_formula_units_Z 4
_cell_length_a 14.5614(4)
_cell_length_b 14.5614(4)
_cell_length_c 14.5614(4)
_cell_measurement_reflns_used 884
_cell_measurement_temperature 296(2)
_cell_measurement_theta_max 23.73
_cell_measurement_theta_min 2.42
_cell_volume 3087.52(15)
_computing_cell_refinement 'Bruker SAINT'
_computing_data_collection 'Bruker APEX2'
_computing_data_reduction 'Bruker SAINT'
_computing_molecular_graphics 'Bruker SHELXTL'
_computing_publication_material 'Bruker SHELXTL'
_computing_structure_refinement 'SHELXL-97 (Sheldrick, 2008)'
_computing_structure_solution 'SHELXS-97 (Sheldrick, 2008)'
_diffrn_ambient_temperature 296(2)
_diffrn_measured_fraction_theta_full 0.983
_diffrn_measured_fraction_theta_max 0.983
_diffrn_measurement_device_type 'Bruker APEX-II CCD'
_diffrn_measurement_method '\f and \w scans'
_diffrn_radiation_monochromator graphite
_diffrn_radiation_source 'fine-focus sealed tube'
_diffrn_radiation_type MoK\a
_diffrn_radiation_wavelength 0.71073
_diffrn_reflns_av_R_equivalents 0.0251
_diffrn_reflns_av_sigmaI/netI 0.0093
_diffrn_reflns_limit_h_max 17
_diffrn_reflns_limit_h_min -15
_diffrn_reflns_limit_k_max 8
_diffrn_reflns_limit_k_min -17
_diffrn_reflns_limit_l_max 17
_diffrn_reflns_limit_l_min -15
_diffrn_reflns_number 2415
_diffrn_reflns_theta_full 24.96
_diffrn_reflns_theta_max 24.96
_diffrn_reflns_theta_min 2.42
_exptl_absorpt_coefficient_mu 12.985
_exptl_absorpt_correction_type none
_exptl_crystal_colour colorless
_exptl_crystal_density_diffrn 4.644
_exptl_crystal_density_method 'not measured'
_exptl_crystal_description block
_exptl_crystal_F_000 3808
_exptl_crystal_size_max 0.10
_exptl_crystal_size_mid 0.10
_exptl_crystal_size_min 0.10
_refine_diff_density_max 2.345
_refine_diff_density_min -2.794
_refine_diff_density_rms 0.693
_refine_ls_extinction_method none
_refine_ls_goodness_of_fit_ref 1.043
_refine_ls_hydrogen_treatment none
_refine_ls_matrix_type full
_refine_ls_number_parameters 17
_refine_ls_number_reflns 176
_refine_ls_number_restraints 0
_refine_ls_restrained_S_all 1.043
_refine_ls_R_factor_all 0.0873
_refine_ls_R_factor_gt 0.0855
_refine_ls_shift/su_max 0.000
_refine_ls_shift/su_mean 0.000
_refine_ls_structure_factor_coef Fsqd
_refine_ls_weighting_details 'calc w=1/[\s^2^(Fo^2^)+(0.3800P)^2^+0.0000P] where P=(Fo^2^+2Fc^2^)/3'
_refine_ls_weighting_scheme calc
_refine_ls_wR_factor_gt 0.2560
_refine_ls_wR_factor_ref 0.2690
_reflns_number_gt 167
_reflns_number_total 176
_reflns_threshold_expression >2sigma(I)
_cod_data_source_file ic6b00973_si_006.cif
_cod_data_source_block 1
_cod_depositor_comments
;
The following automatic conversions were performed:

data item '_symmetry_cell_setting' value 'Cubic' was changed to
'cubic' in accordance with the
/home/saulius/struct/COD-crude-data/automatic-downloads/DataCite-retrospective/ACS/depositions/lib/dictionaries/cif_core.dic
dictionary named 'cif_core.dic' version 2.4.2 last updated on
2011-04-26.

Automatic conversion script
Id: cif_fix_values 6909 2019-04-08 15:41:33Z antanas 
;
_cod_original_sg_symbol_H-M Fm-3m
_cod_database_code 4348108

loop_
_symmetry_equiv_pos_as_xyz
'x, y, z'
'-x, -y, z'
'-x, y, -z'
'x, -y, -z'
'z, x, y'
'z, -x, -y'
'-z, -x, y'
'-z, x, -y'
'y, z, x'
'-y, z, -x'
'y, -z, -x'
'-y, -z, x'
'y, x, -z'
'-y, -x, -z'
'y, -x, z'
'-y, x, z'
'x, z, -y'
'-x, z, y'
'-x, -z, -y'
'x, -z, y'
'z, y, -x'
'z, -y, x'
'-z, y, x'
'-z, -y, -x'
'x, y+1/2, z+1/2'
'-x, -y+1/2, z+1/2'
'-x, y+1/2, -z+1/2'
'x, -y+1/2, -z+1/2'
'z, x+1/2, y+1/2'
'z, -x+1/2, -y+1/2'
'-z, -x+1/2, y+1/2'
'-z, x+1/2, -y+1/2'
'y, z+1/2, x+1/2'
'-y, z+1/2, -x+1/2'
'y, -z+1/2, -x+1/2'
'-y, -z+1/2, x+1/2'
'y, x+1/2, -z+1/2'
'-y, -x+1/2, -z+1/2'
'y, -x+1/2, z+1/2'
'-y, x+1/2, z+1/2'
'x, z+1/2, -y+1/2'
'-x, z+1/2, y+1/2'
'-x, -z+1/2, -y+1/2'
'x, -z+1/2, y+1/2'
'z, y+1/2, -x+1/2'
'z, -y+1/2, x+1/2'
'-z, y+1/2, x+1/2'
'-z, -y+1/2, -x+1/2'
'x+1/2, y, z+1/2'
'-x+1/2, -y, z+1/2'
'-x+1/2, y, -z+1/2'
'x+1/2, -y, -z+1/2'
'z+1/2, x, y+1/2'
'z+1/2, -x, -y+1/2'
'-z+1/2, -x, y+1/2'
'-z+1/2, x, -y+1/2'
'y+1/2, z, x+1/2'
'-y+1/2, z, -x+1/2'
'y+1/2, -z, -x+1/2'
'-y+1/2, -z, x+1/2'
'y+1/2, x, -z+1/2'
'-y+1/2, -x, -z+1/2'
'y+1/2, -x, z+1/2'
'-y+1/2, x, z+1/2'
'x+1/2, z, -y+1/2'
'-x+1/2, z, y+1/2'
'-x+1/2, -z, -y+1/2'
'x+1/2, -z, y+1/2'
'z+1/2, y, -x+1/2'
'z+1/2, -y, x+1/2'
'-z+1/2, y, x+1/2'
'-z+1/2, -y, -x+1/2'
'x+1/2, y+1/2, z'
'-x+1/2, -y+1/2, z'
'-x+1/2, y+1/2, -z'
'x+1/2, -y+1/2, -z'
'z+1/2, x+1/2, y'
'z+1/2, -x+1/2, -y'
'-z+1/2, -x+1/2, y'
'-z+1/2, x+1/2, -y'
'y+1/2, z+1/2, x'
'-y+1/2, z+1/2, -x'
'y+1/2, -z+1/2, -x'
'-y+1/2, -z+1/2, x'
'y+1/2, x+1/2, -z'
'-y+1/2, -x+1/2, -z'
'y+1/2, -x+1/2, z'
'-y+1/2, x+1/2, z'
'x+1/2, z+1/2, -y'
'-x+1/2, z+1/2, y'
'-x+1/2, -z+1/2, -y'
'x+1/2, -z+1/2, y'
'z+1/2, y+1/2, -x'
'z+1/2, -y+1/2, x'
'-z+1/2, y+1/2, x'
'-z+1/2, -y+1/2, -x'
'-x, -y, -z'
'x, y, -z'
'x, -y, z'
'-x, y, z'
'-z, -x, -y'
'-z, x, y'
'z, x, -y'
'z, -x, y'
'-y, -z, -x'
'y, -z, x'
'-y, z, x'
'y, z, -x'
'-y, -x, z'
'y, x, z'
'-y, x, -z'
'y, -x, -z'
'-x, -z, y'
'x, -z, -y'
'x, z, y'
'-x, z, -y'
'-z, -y, x'
'-z, y, -x'
'z, -y, -x'
'z, y, x'
'-x, -y+1/2, -z+1/2'
'x, y+1/2, -z+1/2'
'x, -y+1/2, z+1/2'
'-x, y+1/2, z+1/2'
'-z, -x+1/2, -y+1/2'
'-z, x+1/2, y+1/2'
'z, x+1/2, -y+1/2'
'z, -x+1/2, y+1/2'
'-y, -z+1/2, -x+1/2'
'y, -z+1/2, x+1/2'
'-y, z+1/2, x+1/2'
'y, z+1/2, -x+1/2'
'-y, -x+1/2, z+1/2'
'y, x+1/2, z+1/2'
'-y, x+1/2, -z+1/2'
'y, -x+1/2, -z+1/2'
'-x, -z+1/2, y+1/2'
'x, -z+1/2, -y+1/2'
'x, z+1/2, y+1/2'
'-x, z+1/2, -y+1/2'
'-z, -y+1/2, x+1/2'
'-z, y+1/2, -x+1/2'
'z, -y+1/2, -x+1/2'
'z, y+1/2, x+1/2'
'-x+1/2, -y, -z+1/2'
'x+1/2, y, -z+1/2'
'x+1/2, -y, z+1/2'
'-x+1/2, y, z+1/2'
'-z+1/2, -x, -y+1/2'
'-z+1/2, x, y+1/2'
'z+1/2, x, -y+1/2'
'z+1/2, -x, y+1/2'
'-y+1/2, -z, -x+1/2'
'y+1/2, -z, x+1/2'
'-y+1/2, z, x+1/2'
'y+1/2, z, -x+1/2'
'-y+1/2, -x, z+1/2'
'y+1/2, x, z+1/2'
'-y+1/2, x, -z+1/2'
'y+1/2, -x, -z+1/2'
'-x+1/2, -z, y+1/2'
'x+1/2, -z, -y+1/2'
'x+1/2, z, y+1/2'
'-x+1/2, z, -y+1/2'
'-z+1/2, -y, x+1/2'
'-z+1/2, y, -x+1/2'
'z+1/2, -y, -x+1/2'
'z+1/2, y, x+1/2'
'-x+1/2, -y+1/2, -z'
'x+1/2, y+1/2, -z'
'x+1/2, -y+1/2, z'
'-x+1/2, y+1/2, z'
'-z+1/2, -x+1/2, -y'
'-z+1/2, x+1/2, y'
'z+1/2, x+1/2, -y'
'z+1/2, -x+1/2, y'
'-y+1/2, -z+1/2, -x'
'y+1/2, -z+1/2, x'
'-y+1/2, z+1/2, x'
'y+1/2, z+1/2, -x'
'-y+1/2, -x+1/2, z'
'y+1/2, x+1/2, z'
'-y+1/2, x+1/2, -z'
'y+1/2, -x+1/2, -z'
'-x+1/2, -z+1/2, y'
'x+1/2, -z+1/2, -y'
'x+1/2, z+1/2, y'
'-x+1/2, z+1/2, -y'
'-z+1/2, -y+1/2, x'
'-z+1/2, y+1/2, -x'
'z+1/2, -y+1/2, -x'
'z+1/2, y+1/2, x'

loop_
_atom_site_label
_atom_site_type_symbol
_atom_site_fract_x
_atom_site_fract_y
_atom_site_fract_z
_atom_site_U_iso_or_equiv
_atom_site_adp_type
_atom_site_occupancy
_atom_site_symmetry_multiplicity
_atom_site_calc_flag
_atom_site_refinement_flags
I1 I 0.2359(2) 0.5000 0.5000 0.050(2) Uani 1 8 d S
Ag1 Ag 0.0948(2) 0.5948(2) 0.5948(2) 0.085(3) Uani 1 6 d S
C1 C 0.131(3) 0.7500 0.7500 0.052(7) Uani 1 4 d S
H1A H 0.0918 0.7884 0.7116 0.062 Uiso 0.50 2 calc SPR
H1B H 0.0918 0.7116 0.7884 0.062 Uiso 0.50 2 calc SPR
N1 N 0.1934(14) 0.6934(14) 0.6934(14) 0.049(6) Uani 1 6 d S
I2 I 0.106(4) 0.394(4) 0.894(4) 0.27(3) Uani 0.25 6 d SP

loop_
_atom_site_aniso_label
_atom_site_aniso_U_11
_atom_site_aniso_U_22
_atom_site_aniso_U_33
_atom_site_aniso_U_23
_atom_site_aniso_U_13
_atom_site_aniso_U_12
I1 0.046(2) 0.051(2) 0.051(2) 0.000 0.000 0.000
Ag1 0.085(3) 0.085(3) 0.085(3) -0.0014(14) -0.0014(14) -0.0014(14)
C1 0.071(18) 0.043(8) 0.043(8) 0.014(10) 0.000 0.000
N1 0.049(6) 0.049(6) 0.049(6) 0.015(8) 0.015(8) 0.015(8)
I2 0.27(3) 0.27(3) 0.27(3) 0.02(4) -0.02(4) -0.02(4)

loop_
_atom_type_symbol
_atom_type_description
_atom_type_scat_dispersion_real
_atom_type_scat_dispersion_imag
_atom_type_scat_source
C C 0.0033 0.0016 'International Tables Vol C Tables 4.2.6.8 and 6.1.1.4'
H H 0.0000 0.0000 'International Tables Vol C Tables 4.2.6.8 and 6.1.1.4'
N N 0.0061 0.0033 'International Tables Vol C Tables 4.2.6.8 and 6.1.1.4'
Ag Ag -0.8971 1.1015 'International Tables Vol C Tables 4.2.6.8 and 6.1.1.4'
I I -0.4742 1.8119 'International Tables Vol C Tables 4.2.6.8 and 6.1.1.4'

loop_
_geom_angle_atom_site_label_1
_geom_angle_atom_site_label_2
_geom_angle_atom_site_label_3
_geom_angle
_geom_angle_site_symmetry_1
_geom_angle_site_symmetry_3
Ag1 I1 Ag1 58.33(14) 4_566 98_556
Ag1 I1 Ag1 58.33(14) 4_566 99_565
Ag1 I1 Ag1 87.1(2) 98_556 99_565
Ag1 I1 Ag1 87.1(2) 4_566 .
Ag1 I1 Ag1 58.33(14) 98_556 .
Ag1 I1 Ag1 58.33(14) 99_565 .
N1 Ag1 I1 98.30(12) . 77_455
N1 Ag1 I1 98.30(12) . 57_455
I1 Ag1 I1 117.95(6) 77_455 57_455
N1 Ag1 I1 98.30(12) . .
I1 Ag1 I1 117.95(6) 77_455 .
I1 Ag1 I1 117.95(6) 57_455 .
N1 C1 N1 104(3) 28_566 .
C1 N1 C1 112.2(15) . 57_455
C1 N1 C1 112.2(15) . 77_455
C1 N1 C1 112.2(15) 57_455 77_455

loop_
_geom_bond_atom_site_label_1
_geom_bond_atom_site_label_2
_geom_bond_distance
_geom_bond_site_symmetry_2
I1 Ag1 2.834(2) 4_566
I1 Ag1 2.834(2) 98_556
I1 Ag1 2.834(2) 99_565
I1 Ag1 2.834(2) .
Ag1 N1 2.49(3) .
Ag1 Ag1 2.762(6) 100
Ag1 Ag1 2.762(6) 98_556
Ag1 Ag1 2.762(6) 99_565
Ag1 I1 2.834(2) 77_455
Ag1 I1 2.834(2) 57_455
C1 N1 1.48(2) 28_566
C1 N1 1.48(2) .
N1 C1 1.48(2) 57_455
N1 C1 1.48(2) 77_455
